data_7160356
loop_
_publ_author_name
'Deng, Junmiao'
'Lu, Hanwei'
'Ye, Hebo'
'Hai, Yu'
'Liu, Zimu'
'You, Lei'

_publ_section_title
;
 Precise Assembly/Disassembly of Homo-Type and Hetero-Type Macrocycles
 with Photoresponsive and Non-Photoresponsive Dynamic Covalent Bonds
;
_journal_name_full 'Organic &amp; Biomolecular Chemistry'
_journal_paper_doi 10.1039/D5OB00094G
_journal_year 2025
_chemical_formula_moiety 'C28 H17 F3.002 O4 S2, C28 H19 F3 O4 S2'
_chemical_formula_sum 'C56 H38 F6 O8 S4'
_chemical_formula_weight 1081.10
_space_group_crystal_system triclinic
_space_group_IT_number 2
_space_group_name_Hall '-P 1'
_space_group_name_H-M_alt 'P -1'
_atom_sites_solution_hydrogens geom
_atom_sites_solution_primary dual
_audit_creation_date 2024-06-04
_audit_creation_method
;
Olex2 1.5
(compiled 2021.08.20 svn.r13c46975 for OlexSys, GUI svn.r6396)
;
_audit_update_record
;
2024-10-31 deposited with the CCDC.	2025-01-31 downloaded from the CCDC.
;
_cell_angle_alpha 63.307(3)
_cell_angle_beta 80.700(2)
_cell_angle_gamma 87.091(2)
_cell_formula_units_Z 2
_cell_length_a 10.8235(3)
_cell_length_b 15.9748(5)
_cell_length_c 17.4694(5)
_cell_measurement_reflns_used 12757
_cell_measurement_temperature 293(2)
_cell_measurement_theta_max 54.8170
_cell_measurement_theta_min 2.6850
_cell_volume 2662.32(15)
_computing_molecular_graphics 'Olex2 1.5 (Dolomanov et al., 2009)'
_computing_publication_material 'Olex2 1.5 (Dolomanov et al., 2009)'
_computing_structure_refinement 'SHELXL 2018/3 (Sheldrick, 2015)'
_computing_structure_solution 'SHELXT 2014/5 (Sheldrick, 2014)'
_diffrn_ambient_temperature 293(2)
_diffrn_measured_fraction_theta_full 0.999
_diffrn_measured_fraction_theta_max 0.976
_diffrn_measurement_device_type 'Bruker APEX-II CCD'
_diffrn_measurement_method '\f and \w scans'
_diffrn_radiation_monochromator graphite
_diffrn_radiation_type MoK\a
_diffrn_radiation_wavelength 0.71073
_diffrn_reflns_av_R_equivalents 0.0693
_diffrn_reflns_av_unetI/netI 0.0670
_diffrn_reflns_Laue_measured_fraction_full 0.999
_diffrn_reflns_Laue_measured_fraction_max 0.976
_diffrn_reflns_limit_h_max 13
_diffrn_reflns_limit_h_min -12
_diffrn_reflns_limit_k_max 19
_diffrn_reflns_limit_k_min -19
_diffrn_reflns_limit_l_max 21
_diffrn_reflns_limit_l_min -21
_diffrn_reflns_number 28842
_diffrn_reflns_point_group_measured_fraction_full 0.999
_diffrn_reflns_point_group_measured_fraction_max 0.976
_diffrn_reflns_theta_full 25.242
_diffrn_reflns_theta_max 25.805
_diffrn_reflns_theta_min 1.321
_diffrn_standards_number 0
_exptl_absorpt_coefficient_mu 0.253
_exptl_absorpt_correction_type none
_exptl_crystal_density_diffrn 1.349
_exptl_crystal_description block
_exptl_crystal_F_000 1112
_refine_diff_density_max 0.877
_refine_diff_density_min -0.814
_refine_diff_density_rms 0.068
_refine_ls_extinction_method none
_refine_ls_goodness_of_fit_ref 0.992
_refine_ls_hydrogen_treatment constr
_refine_ls_matrix_type full
_refine_ls_number_parameters 767
_refine_ls_number_reflns 10000
_refine_ls_number_restraints 844
_refine_ls_restrained_S_all 0.996
_refine_ls_R_factor_all 0.0876
_refine_ls_R_factor_gt 0.0656
_refine_ls_shift/su_max 0.002
_refine_ls_shift/su_mean 0.000
_refine_ls_structure_factor_coef Fsqd
_refine_ls_weighting_details 'w=1/[\s^2^(Fo^2^)+(0.1137P)^2^+1.9754P] where P=(Fo^2^+2Fc^2^)/3'
_refine_ls_weighting_scheme calc
_refine_ls_wR_factor_gt 0.1833
_refine_ls_wR_factor_ref 0.1947
_reflns_Friedel_coverage 0.000
_reflns_number_gt 7356
_reflns_number_total 10000
_reflns_threshold_expression 'I > 2\s(I)'
_cod_data_source_file d5ob00094g2.cif
_cod_data_source_block 1o
_cod_database_code 7160356
_shelx_shelxl_version_number 2018/3
_shelx_space_group_comment
;
The symmetry employed for this shelxl refinement is uniquely defined
by the following loop, which should always be used as a source of
symmetry information in preference to the above space-group names.
They are only intended as comments.
;
_olex2_refinement_description
;
1. Fixed Uiso
 At 1.2 times of:
  All C(H) groups
 At 1.5 times of:
  All C(H,H,H) groups, All O(H) groups
2. Restrained distances
 C025-C01X \\sim C2-C0
 with sigma of 0.02
 O023-C025 \\sim O0-C0
 with sigma of 0.02
 O00G-C00W \\sim O00H-C00W
 with sigma of 0.02
3. Rigid bond restraints
 C021, F01U
 with sigma for 1-2 distances of 0.01 and sigma for 1-3 distances of 0.02
4. Uiso/Uaniso restraints and constraints
All non-hydrogen atoms have similar U: within 2A with sigma of 0.01 and sigma
for terminal atoms of 0.02 within 2A
Uanis(C01S) \\sim Ueq, Uanis(C01X) \\sim Ueq: with sigma of 0.01 and sigma for
terminal atoms of 0.02
Uanis(F01U) \\sim Ueq, Uanis(C021) \\sim Ueq: with sigma of 0.01 and sigma for
terminal atoms of 0.02
Uanis(C021) \\sim Ueq, Uanis(F01U) \\sim Ueq: with sigma of 0.1 and sigma for
terminal atoms of 0.2
5. Rigid body (RIGU) restrains
 C013, C4, C01Q, C01U, C3, C2, C1, C0, O0
 with sigma for 1-2 distances of 0.01 and sigma for 1-3 distances of 0.02
 C013, C01S, C01X, C025, O023, C01Y, C01T, C01P
 with sigma for 1-2 distances of 0.01 and sigma for 1-3 distances of 0.02
 C00W, O00H
 with sigma for 1-2 distances of 0.01 and sigma for 1-3 distances of 0.02
 C00W, O00G
 with sigma for 1-2 distances of 0.01 and sigma for 1-3 distances of 0.02
6. Others
 Sof(C0)=Sof(H0)=Sof(O0)=Sof(C1)=Sof(H1)=Sof(C2)=Sof(C3)=Sof(H3)=Sof(C01U)=
 Sof(H01U)=Sof(C01Q)=Sof(H01Q)=1-FVAR(1)
 Sof(C01P)=Sof(H01P)=Sof(C01T)=Sof(H01T)=Sof(C01Y)=Sof(H01Y)=Sof(C01X)=
 Sof(C01S)=Sof(H01S)=Sof(O023)=Sof(C025)=Sof(H025)=FVAR(1)
 Sof(O00H)=1-FVAR(2)
 Sof(O00G)=FVAR(2)
7.a Ternary CH refined with riding coordinates:
 C00M(H00M)
7.b Aromatic/amide H refined with riding coordinates:
 C00N(H00N), C00O(H00O), C00V(H00V), C00Y(H00Y), C00Z(H00Z), C014(H014),
 C018(H018), C01A(H01I), C01P(H01P), C01T(H01T), C01Y(H01Y), C01S(H01S),
 C01D(H01G), C01F(H01J), C01G(H01H), C01H(H01K), C01K(H01L), C01R(H01X),
 C01V(H01Z), C01Z(H01), C020(H020), C025(H025), C0(H0), C1(H1), C3(H3),
 C01U(H01U), C01Q(H01Q)
7.c Fitted hexagon refined as free rotating group:
 C4(C1,C2,C3,C01U,C01Q)
7.d Idealised Me refined as rotating group:
 C015(H01A,H01B,H01C), C01B(H01D,H01E,H01F), C01M(H01M,H01N,H01O), C01N(H01R,
 H01V,H01W)
7.e Idealised tetrahedral OH refined as rotating group:
 O007(H007)
;
_smtbx_masks_void_probe_radius 1.2
_smtbx_masks_void_truncation_radius 1.2
_olex2_submission_special_instructions 'No special instructions were received'

loop_
_space_group_symop_operation_xyz
'x, y, z'
'-x, -y, -z'

loop_
_atom_site_label
_atom_site_type_symbol
_atom_site_fract_x
_atom_site_fract_y
_atom_site_fract_z
_atom_site_U_iso_or_equiv
_atom_site_adp_type
_atom_site_occupancy
_atom_site_site_symmetry_order
_atom_site_calc_flag
_atom_site_refinement_flags_posn
_atom_site_refinement_flags_adp
_atom_site_refinement_flags_occupancy
_atom_site_disorder_assembly
_atom_site_disorder_group
S001 S 0.88418(7) 0.11729(6) 0.36201(5) 0.0400(2) Uani 1 1 d . U . . .
S002 S 0.56650(7) 0.41986(6) 0.15161(5) 0.0407(2) Uani 1 1 d . U . . .
S003 S 0.68554(8) -0.30031(7) 0.12513(5) 0.0441(2) Uani 1 1 d . U . . .
S004 S 0.88470(9) -0.04258(6) 0.23410(6) 0.0510(3) Uani 1 1 d . U . . .
O005 O 0.8503(2) -0.46698(15) 0.49003(13) 0.0377(5) Uani 1 1 d . U . . .
O006 O 0.5395(2) 0.32897(17) 0.53776(14) 0.0450(6) Uani 1 1 d . U . . .
O007 O 0.8087(2) -0.54480(16) 0.41248(15) 0.0432(5) Uani 1 1 d . U . . .
H007 H 0.876099 -0.531128 0.379999 0.065 Uiso 1 1 calc R U . . .
O008 O 0.0191(2) -0.49259(18) 0.29119(15) 0.0482(6) Uani 1 1 d . U . . .
O009 O 0.9559(2) -0.35413(17) 0.49724(15) 0.0509(6) Uani 1 1 d . U . . .
O00A O 0.4034(2) 0.41027(19) 0.44840(15) 0.0513(6) Uani 1 1 d . U . . .
F00B F 1.5824(2) 0.07913(19) 0.1826(2) 0.0872(9) Uani 1 1 d . U . . .
F00C F 0.0078(3) 0.2643(2) 0.0528(2) 0.0793(14) Uani 0.897(10) 1 d . U . A -1
F00D F 0.0197(3) 0.4060(4) -0.0307(2) 0.0811(18) Uani 0.809(12) 1 d . U . A -1
C00E C 0.7613(3) 0.2221(2) 0.42102(19) 0.0350(7) Uani 1 1 d . U . . .
C00F C 0.5735(3) 0.3289(2) 0.40345(19) 0.0351(7) Uani 1 1 d . U . . .
O00G O 0.7446(3) 0.2936(2) 0.5625(2) 0.0404(10) Uani 0.680(6) 1 d D U P B 1
C00H C 0.6626(3) 0.2748(2) 0.44632(19) 0.0351(7) Uani 1 1 d . U . . .
F00I F -0.1006(4) 0.3646(6) 0.0857(4) 0.0640(19) Uani 0.640(13) 1 d . U . A -1
C00J C 0.5468(3) 0.3586(2) 0.31504(19) 0.0346(7) Uani 1 1 d . U . . .
C00K C 0.8950(3) -0.3781(2) 0.4578(2) 0.0386(7) Uani 1 1 d . U . . .
C00L C 0.7489(3) 0.1740(2) 0.37406(19) 0.0344(7) Uani 1 1 d . U . . .
C00M C 0.7727(3) -0.4729(2) 0.4319(2) 0.0360(7) Uani 1 1 d . U . . .
H00M H 0.685521 -0.484558 0.460967 0.043 Uiso 1 1 calc R U . . .
C00N C 0.5999(3) -0.3862(2) 0.2858(2) 0.0362(7) Uani 1 1 d . U . . .
H00N H 0.548157 -0.420231 0.338220 0.043 Uiso 1 1 calc R U . . .
C00O C 0.4272(3) 0.3463(2) 0.29794(19) 0.0358(7) Uani 1 1 d . U . . .
H00O H 0.358323 0.321102 0.341302 0.043 Uiso 1 1 calc R U . . .
C00P C 0.8526(3) -0.3201(2) 0.3727(2) 0.0356(7) Uani 1 1 d . U . . .
C00Q C 0.4434(3) -0.3766(2) 0.1867(2) 0.0388(7) Uani 1 1 d . U . . .
C00R C 0.7244(3) -0.3566(2) 0.28043(19) 0.0360(7) Uani 1 1 d . U . . .
C00S C 0.7837(3) -0.3763(2) 0.35660(19) 0.0342(7) Uani 1 1 d . U . . .
C00T C 0.5637(3) -0.3604(2) 0.2076(2) 0.0394(7) Uani 1 1 d . U . . .
C00U C 0.2283(3) -0.4346(2) 0.2310(2) 0.0391(7) Uani 1 1 d . U . . .
C00V C 0.8829(3) 0.2107(2) 0.4473(2) 0.0389(7) Uani 1 1 d . U . . .
H00V H 0.906856 0.238392 0.479586 0.047 Uiso 1 1 calc R U . . .
C00W C 0.6465(3) 0.2707(3) 0.5365(2) 0.0421(8) Uani 1 1 d D U . . .
C00X C 0.4943(3) 0.3618(3) 0.4614(2) 0.0411(8) Uani 1 1 d . U . . .
C00Y C 0.3418(3) -0.4191(2) 0.2511(2) 0.0404(7) Uani 1 1 d . U . . .
H00Y H 0.349598 -0.437656 0.308713 0.049 Uiso 1 1 calc R U . . .
C00Z C 0.1987(3) 0.3343(2) 0.2214(2) 0.0428(8) Uani 1 1 d . U . . .
H00Z H 0.188089 0.314804 0.280883 0.051 Uiso 1 1 calc R U . . .
C010 C 0.3156(3) 0.3691(2) 0.1718(2) 0.0394(7) Uani 1 1 d . U . . .
C011 C 0.6328(3) 0.4000(2) 0.2413(2) 0.0384(7) Uani 1 1 d . U . . .
C012 C 0.8873(3) -0.2204(2) 0.3238(2) 0.0389(7) Uani 1 1 d . U . . .
C013 C 0.9590(3) 0.1561(2) 0.4206(2) 0.0421(8) Uani 1 1 d . U . . .
C014 C 0.0981(3) 0.3279(3) 0.1841(2) 0.0457(8) Uani 1 1 d . U . . .
H014 H 0.021014 0.304091 0.218396 0.055 Uiso 1 1 calc R U . . .
C015 C 0.6388(3) 0.1615(2) 0.3381(2) 0.0408(7) Uani 1 1 d . U . . .
H01A H 0.642946 0.208150 0.279001 0.061 Uiso 1 1 calc R U . . .
H01B H 0.562972 0.168079 0.371802 0.061 Uiso 1 1 calc R U . . .
H01C H 0.639815 0.100243 0.340544 0.061 Uiso 1 1 calc R U . . .
C016 C 0.4217(3) 0.3747(2) 0.2120(2) 0.0385(7) Uani 1 1 d . U . . .
C017 C 0.1130(3) 0.3575(3) 0.0950(2) 0.0448(8) Uani 1 1 d . U . . .
C018 C 1.0118(3) -0.1864(2) 0.3109(2) 0.0421(8) Uani 1 1 d . U . . .
H018 H 1.077187 -0.224997 0.333602 0.050 Uiso 1 1 calc R U . . .
C019 C 0.7837(3) -0.3092(2) 0.1966(2) 0.0405(7) Uani 1 1 d . U . . .
C01A C 0.1232(3) -0.4789(3) 0.3016(2) 0.0479(8) Uani 1 1 d . U . . .
H01I H 0.137265 -0.497821 0.358061 0.057 Uiso 1 1 calc R U . . .
C01B C 0.7663(3) 0.4285(3) 0.2319(2) 0.0450(8) Uani 1 1 d . U . . .
H01D H 0.819333 0.376608 0.237630 0.068 Uiso 1 1 calc R U . . .
H01E H 0.774922 0.446787 0.276107 0.068 Uiso 1 1 calc R U . . .
H01F H 0.790093 0.480222 0.175805 0.068 Uiso 1 1 calc R U . . .
C01P C 1.1289(12) 0.0530(9) 0.4076(9) 0.055(3) Uani 0.390(5) 1 d . U P C 1
H01P H 1.074969 0.032935 0.382482 0.066 Uiso 0.390(5) 1 calc R U P C 1
C01T C 1.2529(9) 0.0146(8) 0.4189(7) 0.046(2) Uani 0.390(5) 1 d . U P C 1
H01T H 1.282804 -0.029471 0.399847 0.055 Uiso 0.390(5) 1 calc R U P C 1
C01Y C 1.3235(10) 0.0467(8) 0.4589(7) 0.039(2) Uani 0.390(5) 1 d . U P C 1
H01Y H 1.402713 0.022636 0.468131 0.047 Uiso 0.390(5) 1 calc R U P C 1
C01X C 1.2811(10) 0.1147(8) 0.4867(7) 0.042(2) Uani 0.390(5) 1 d D U P C 1
C01S C 1.1669(12) 0.1529(10) 0.4750(9) 0.052(2) Uani 0.390(5) 1 d . U P C 1
H01S H 1.143308 0.198371 0.493632 0.063 Uiso 0.390(5) 1 calc R U P C 1
C01D C 0.3271(3) 0.3980(3) 0.0828(2) 0.0500(9) Uani 1 1 d . U . . .
H01G H 0.403906 0.421740 0.048114 0.060 Uiso 1 1 calc R U . . .
C01E C 0.8063(3) -0.1496(2) 0.2859(2) 0.0448(8) Uani 1 1 d . U . . .
C01F C 0.2147(3) -0.4079(3) 0.1453(2) 0.0485(9) Uani 1 1 d . U . . .
H01J H 0.138701 -0.417702 0.131924 0.058 Uiso 1 1 calc R U . . .
C01G C 0.2278(3) 0.3924(3) 0.0452(2) 0.0509(9) Uani 1 1 d . U . . .
H01H H 0.238179 0.412420 -0.014380 0.061 Uiso 1 1 calc R U . . .
C01H C 0.4272(3) -0.3517(3) 0.1016(2) 0.0545(10) Uani 1 1 d . U . . .
H01K H 0.494080 -0.323802 0.057182 0.065 Uiso 1 1 calc R U . . .
C01I C 1.0262(3) -0.0910(2) 0.2617(2) 0.0468(8) Uani 1 1 d . U . . .
C01K C 0.3147(4) -0.3670(3) 0.0808(2) 0.0578(10) Uani 1 1 d . U . . .
H01L H 0.307096 -0.349615 0.023342 0.069 Uiso 1 1 calc R U . . .
C01L C 1.1428(4) -0.0342(3) 0.2331(2) 0.0494(9) Uani 1 1 d . U . . .
C01M C 0.6697(3) -0.1555(3) 0.2847(3) 0.0561(10) Uani 1 1 d . U . . .
H01M H 0.657383 -0.154309 0.231074 0.084 Uiso 1 1 calc R U . . .
H01N H 0.629027 -0.103146 0.290158 0.084 Uiso 1 1 calc R U . . .
H01O H 0.634632 -0.212764 0.332275 0.084 Uiso 1 1 calc R U . . .
C01N C 0.9148(3) -0.2700(3) 0.1626(2) 0.0497(9) Uani 1 1 d . U . . .
H01R H 0.944150 -0.274208 0.109605 0.075 Uiso 1 1 calc R U . . .
H01V H 0.968142 -0.305180 0.204655 0.075 Uiso 1 1 calc R U . . .
H01W H 0.916147 -0.205586 0.151816 0.075 Uiso 1 1 calc R U . . .
C01O C 0.0077(4) 0.3463(3) 0.0544(3) 0.0561(9) Uani 1 1 d . U . . .
F01Q F 1.5001(4) 0.1894(4) 0.0861(3) 0.217(3) Uani 1 1 d . U . . .
C01R C 1.1425(4) 0.0623(3) 0.1998(3) 0.0599(10) Uani 1 1 d . U . . .
H01X H 1.066653 0.092902 0.194019 0.072 Uiso 1 1 calc R U . . .
F01U F 1.4715(4) 0.1789(3) 0.2066(4) 0.1570(19) Uani 1 1 d . U . . .
C01V C 1.2532(4) 0.1141(3) 0.1747(3) 0.0647(11) Uani 1 1 d . U . . .
H01Z H 1.250920 0.179053 0.152319 0.078 Uiso 1 1 calc R U . . .
C01W C 1.3662(4) 0.0704(3) 0.1826(3) 0.0629(11) Uani 1 1 d . U . . .
C01Z C 1.2585(4) -0.0772(3) 0.2379(3) 0.0695(12) Uani 1 1 d . U . . .
H01 H 1.261562 -0.141857 0.258167 0.083 Uiso 1 1 calc R U . . .
C020 C 1.3688(4) -0.0253(3) 0.2130(3) 0.0804(15) Uani 1 1 d . U . . .
H020 H 1.445150 -0.055197 0.216802 0.097 Uiso 1 1 calc R U . . .
C021 C 1.4826(5) 0.1259(4) 0.1594(4) 0.0871(15) Uani 1 1 d . U . . .
O023 O 1.4496(5) 0.1144(4) 0.5530(4) 0.0473(18) Uani 0.390(5) 1 d D U P C 1
C025 C 1.3485(8) 0.1464(6) 0.5312(6) 0.045(2) Uani 0.390(5) 1 d D U P C 1
H025 H 1.315207 0.193796 0.544821 0.054 Uiso 0.390(5) 1 calc R U P C 1
C0 C 1.3364(5) -0.0206(4) 0.4026(4) 0.0409(12) Uani 0.610(5) 1 d D U P C 2
H0 H 1.288978 -0.044649 0.376706 0.049 Uiso 0.610(5) 1 calc R U P C 2
O0 O 1.4432(3) -0.0473(3) 0.4085(3) 0.0453(11) Uani 0.610(5) 1 d D U P C 2
C4 C 1.0895(2) 0.1287(2) 0.4391(2) 0.0538(10) Uani 1 1 d G U . . .
C1 C 1.1573(4) 0.0683(3) 0.4116(3) 0.0440(19) Uani 0.610(5) 1 d G U P C 2
H1 H 1.122468 0.044456 0.379987 0.053 Uiso 0.610(5) 1 calc R U P C 2
C2 C 1.2773(4) 0.0436(3) 0.4314(3) 0.0379(14) Uani 0.610(5) 1 d DG U P C 2
C3 C 1.3294(3) 0.0793(3) 0.4787(3) 0.0348(13) Uani 0.610(5) 1 d G U P C 2
H3 H 1.409718 0.062797 0.491914 0.042 Uiso 0.610(5) 1 calc R U P C 2
C01U C 1.2616(4) 0.1397(4) 0.5062(3) 0.0417(15) Uani 0.610(5) 1 d G U P C 2
H01U H 1.296445 0.163609 0.537829 0.050 Uiso 0.610(5) 1 calc R U P C 2
C01Q C 1.1416(4) 0.1644(3) 0.4864(3) 0.047(2) Uani 0.610(5) 1 d G U P C 2
H01Q H 1.096183 0.204846 0.504823 0.056 Uiso 0.610(5) 1 calc R U P C 2
O00H O 0.6297(6) 0.1955(5) 0.5982(4) 0.043(2) Uani 0.320(6) 1 d D U P B 2
F1 F -0.1033(9) 0.3028(11) 0.1208(8) 0.082(3) Uani 0.324(11) 1 d . U . A 1
F2 F -0.0708(14) 0.4199(12) 0.0334(13) 0.077(3) Uani 0.211(8) 1 d . U . A 1
F8 F 0.030(2) 0.339(3) -0.009(2) 0.070(4) Uani 0.122(8) 1 d . U . A 1

loop_
_atom_site_aniso_label
_atom_site_aniso_U_11
_atom_site_aniso_U_22
_atom_site_aniso_U_33
_atom_site_aniso_U_23
_atom_site_aniso_U_13
_atom_site_aniso_U_12
S001 0.0322(4) 0.0434(5) 0.0427(4) -0.0189(4) -0.0030(3) 0.0042(3)
S002 0.0365(4) 0.0589(5) 0.0287(4) -0.0201(4) -0.0068(3) -0.0058(4)
S003 0.0370(4) 0.0663(6) 0.0296(4) -0.0202(4) -0.0083(3) -0.0065(4)
S004 0.0516(5) 0.0436(5) 0.0594(6) -0.0218(4) -0.0181(4) 0.0062(4)
O005 0.0402(12) 0.0430(12) 0.0374(11) -0.0208(10) -0.0183(9) 0.0037(10)
O006 0.0488(13) 0.0634(15) 0.0349(11) -0.0308(11) -0.0163(10) 0.0151(11)
O007 0.0376(13) 0.0547(14) 0.0463(14) -0.0298(11) -0.0076(10) -0.0006(11)
O008 0.0306(12) 0.0715(17) 0.0494(14) -0.0320(12) -0.0096(10) 0.0005(11)
O009 0.0607(15) 0.0519(14) 0.0487(13) -0.0226(11) -0.0302(12) -0.0030(12)
O00A 0.0490(14) 0.0742(17) 0.0385(13) -0.0320(12) -0.0148(11) 0.0269(13)
F00B 0.0631(16) 0.0727(17) 0.110(2) -0.0213(15) -0.0241(15) -0.0161(13)
F00C 0.081(2) 0.086(2) 0.101(2) -0.056(2) -0.0518(17) 0.0073(16)
F00D 0.077(2) 0.101(4) 0.0550(19) -0.0126(18) -0.0434(17) -0.016(2)
C00E 0.0308(15) 0.0410(16) 0.0355(15) -0.0175(13) -0.0104(12) 0.0008(13)
C00F 0.0296(15) 0.0488(17) 0.0341(15) -0.0231(13) -0.0101(12) 0.0006(13)
O00G 0.045(2) 0.047(2) 0.0392(18) -0.0239(15) -0.0219(15) 0.0043(15)
C00H 0.0299(15) 0.0472(17) 0.0357(15) -0.0233(13) -0.0111(12) 0.0014(13)
F00I 0.034(2) 0.118(5) 0.066(3) -0.061(3) -0.021(2) 0.015(3)
C00J 0.0333(15) 0.0456(17) 0.0300(15) -0.0201(13) -0.0098(12) 0.0048(13)
C00K 0.0361(16) 0.0479(18) 0.0383(16) -0.0227(14) -0.0144(13) 0.0044(14)
C00L 0.0290(15) 0.0415(17) 0.0346(15) -0.0180(13) -0.0069(12) 0.0011(13)
C00M 0.0337(16) 0.0458(17) 0.0380(16) -0.0244(14) -0.0150(13) 0.0049(13)
C00N 0.0310(15) 0.0491(18) 0.0310(15) -0.0190(13) -0.0078(12) -0.0004(13)
C00O 0.0303(15) 0.0496(18) 0.0314(15) -0.0201(13) -0.0101(12) 0.0046(13)
C00P 0.0334(15) 0.0450(17) 0.0356(15) -0.0228(13) -0.0119(12) 0.0059(13)
C00Q 0.0335(16) 0.0525(19) 0.0338(15) -0.0201(14) -0.0130(13) 0.0038(14)
C00R 0.0328(15) 0.0482(18) 0.0341(15) -0.0222(13) -0.0132(12) 0.0025(13)
C00S 0.0292(15) 0.0475(17) 0.0338(15) -0.0236(13) -0.0112(12) 0.0060(13)
C00T 0.0336(16) 0.0536(19) 0.0333(15) -0.0197(14) -0.0102(13) 0.0004(14)
C00U 0.0312(16) 0.0541(19) 0.0351(15) -0.0214(14) -0.0100(12) 0.0033(14)
C00V 0.0295(15) 0.0480(18) 0.0391(16) -0.0172(14) -0.0116(13) -0.0011(14)
C00W 0.0390(17) 0.062(2) 0.0389(17) -0.0319(16) -0.0160(14) 0.0091(15)
C00X 0.0401(18) 0.058(2) 0.0343(16) -0.0274(15) -0.0116(13) 0.0088(16)
C00Y 0.0366(17) 0.055(2) 0.0327(15) -0.0201(14) -0.0137(13) 0.0038(15)
C00Z 0.0370(17) 0.058(2) 0.0324(16) -0.0177(14) -0.0118(13) 0.0000(15)
C010 0.0370(16) 0.0501(18) 0.0328(15) -0.0185(14) -0.0106(13) 0.0014(14)
C011 0.0351(16) 0.0482(18) 0.0371(16) -0.0224(14) -0.0094(13) 0.0021(14)
C012 0.0424(17) 0.0450(17) 0.0380(16) -0.0238(14) -0.0152(13) 0.0048(14)
C013 0.0267(15) 0.0448(18) 0.0435(17) -0.0088(14) -0.0097(13) 0.0038(13)
C014 0.0360(17) 0.057(2) 0.0443(18) -0.0213(16) -0.0122(14) 0.0006(15)
C015 0.0365(17) 0.0477(19) 0.0468(18) -0.0277(16) -0.0097(14) 0.0004(14)
C016 0.0341(16) 0.0498(18) 0.0338(15) -0.0190(14) -0.0105(13) 0.0018(14)
C017 0.0415(18) 0.058(2) 0.0448(17) -0.0275(15) -0.0222(15) 0.0084(15)
C018 0.0438(18) 0.0469(19) 0.0433(17) -0.0239(15) -0.0174(14) 0.0034(15)
C019 0.0365(17) 0.0531(19) 0.0380(16) -0.0243(15) -0.0092(13) -0.0013(14)
C01A 0.0399(19) 0.067(2) 0.0403(18) -0.0250(16) -0.0117(15) 0.0017(16)
C01B 0.0349(17) 0.062(2) 0.0440(18) -0.0282(17) -0.0078(14) -0.0014(16)
C01P 0.016(4) 0.061(4) 0.054(4) 0.001(4) 0.004(3) 0.004(4)
C01T 0.025(4) 0.056(4) 0.046(4) -0.014(3) -0.005(3) -0.005(3)
C01Y 0.027(4) 0.043(4) 0.044(4) -0.019(3) -0.003(3) 0.002(3)
C01X 0.021(3) 0.043(4) 0.048(3) -0.012(3) 0.005(3) 0.015(3)
C01S 0.017(3) 0.056(4) 0.055(4) 0.000(3) -0.004(3) 0.008(3)
C01D 0.0438(19) 0.073(2) 0.0332(16) -0.0223(16) -0.0088(14) -0.0079(17)
C01E 0.0408(18) 0.0491(19) 0.0505(19) -0.0268(16) -0.0118(15) 0.0075(15)
C01F 0.0370(17) 0.072(2) 0.0381(17) -0.0222(16) -0.0175(14) 0.0005(16)
C01G 0.049(2) 0.073(2) 0.0339(17) -0.0233(16) -0.0150(15) -0.0003(17)
C01H 0.0406(19) 0.080(3) 0.0354(17) -0.0166(17) -0.0135(15) -0.0045(18)
C01I 0.056(2) 0.0458(19) 0.0455(18) -0.0234(15) -0.0149(15) -0.0031(16)
C01K 0.048(2) 0.088(3) 0.0360(17) -0.0225(18) -0.0188(16) -0.0027(19)
C01L 0.054(2) 0.051(2) 0.0486(19) -0.0226(16) -0.0202(16) -0.0030(16)
C01M 0.041(2) 0.058(2) 0.071(3) -0.030(2) -0.0153(18) 0.0116(17)
C01N 0.0378(18) 0.074(2) 0.0412(18) -0.0291(18) -0.0032(14) -0.0082(17)
C01O 0.051(2) 0.076(2) 0.058(2) -0.0397(18) -0.0272(17) 0.0094(18)
F01Q 0.137(3) 0.195(4) 0.149(4) 0.101(3) -0.079(3) -0.121(3)
C01R 0.063(2) 0.049(2) 0.068(2) -0.0265(18) -0.0088(19) 0.0013(18)
F01U 0.121(3) 0.127(3) 0.275(6) -0.115(4) -0.093(3) -0.001(2)
C01V 0.073(3) 0.045(2) 0.073(3) -0.0238(19) -0.012(2) -0.0064(19)
C01W 0.067(2) 0.053(2) 0.067(2) -0.0172(18) -0.032(2) -0.0079(19)
C01Z 0.059(2) 0.049(2) 0.094(3) -0.018(2) -0.040(2) -0.0039(18)
C020 0.063(3) 0.058(2) 0.103(3) -0.008(2) -0.048(2) -0.005(2)
C021 0.087(3) 0.066(3) 0.099(3) -0.016(2) -0.050(3) -0.020(2)
O023 0.026(3) 0.059(4) 0.056(4) -0.023(3) -0.014(3) 0.006(3)
C025 0.032(4) 0.050(4) 0.047(4) -0.017(3) -0.008(3) 0.000(3)
C0 0.030(3) 0.047(3) 0.048(3) -0.022(2) -0.010(2) -0.003(2)
O0 0.031(2) 0.052(2) 0.060(2) -0.030(2) -0.0146(17) 0.0087(17)
C4 0.0274(16) 0.054(2) 0.0502(19) 0.0015(16) -0.0027(14) 0.0036(15)
C1 0.017(3) 0.059(3) 0.040(3) -0.008(2) -0.004(2) -0.003(3)
C2 0.023(3) 0.047(3) 0.040(3) -0.016(2) -0.007(2) -0.003(2)
C3 0.028(3) 0.042(3) 0.036(3) -0.017(2) -0.010(2) 0.000(2)
C01U 0.025(3) 0.049(3) 0.046(3) -0.019(2) -0.003(2) 0.008(2)
C01Q 0.018(3) 0.052(3) 0.055(3) -0.009(2) -0.010(3) 0.002(3)
O00H 0.041(4) 0.043(4) 0.037(4) -0.011(3) -0.009(3) 0.007(3)
F1 0.059(4) 0.114(5) 0.079(4) -0.039(4) -0.036(3) -0.011(4)
F2 0.056(4) 0.093(5) 0.082(5) -0.030(4) -0.039(4) 0.004(4)
F8 0.064(5) 0.089(5) 0.072(5) -0.042(5) -0.036(5) 0.005(5)

loop_
_atom_type_symbol
_atom_type_description
_atom_type_scat_dispersion_real
_atom_type_scat_dispersion_imag
_atom_type_scat_source
C C 0.0033 0.0016 'International Tables Vol C Tables 4.2.6.8 and 6.1.1.4'
H H 0.0000 0.0000 'International Tables Vol C Tables 4.2.6.8 and 6.1.1.4'
F F 0.0171 0.0103 'International Tables Vol C Tables 4.2.6.8 and 6.1.1.4'
O O 0.0106 0.0060 'International Tables Vol C Tables 4.2.6.8 and 6.1.1.4'
S S 0.1246 0.1234 'International Tables Vol C Tables 4.2.6.8 and 6.1.1.4'

loop_
_geom_angle_atom_site_label_1
_geom_angle_atom_site_label_2
_geom_angle_atom_site_label_3
_geom_angle
_geom_angle_site_symmetry_1
_geom_angle_site_symmetry_3
_geom_angle_publ_flag
C00L S001 C013 93.05(15) . . ?
C011 S002 C016 93.43(15) . . ?
C019 S003 C00T 93.02(15) . . ?
C01I S004 C01E 93.23(16) . . ?
C00K O005 C00M 109.6(2) . . ?
C00X O006 C00W 109.7(2) . . ?
C00M O007 H007 109.5 . . ?
F8 F00C C01O 54.0(12) . . ?
C01O F00D F2 58.0(6) . . ?
F8 F00D C01O 56.6(15) . . ?
F8 F00D F2 106.6(18) . . ?
C00L C00E C00H 125.3(3) . . ?
C00L C00E C00V 111.9(3) . . ?
C00V C00E C00H 122.8(3) . . ?
C00H C00F C00J 132.1(3) . . ?
C00H C00F C00X 108.2(3) . . ?
C00J C00F C00X 119.7(3) . . ?
C00E C00H C00W 120.1(2) . . ?
C00F C00H C00E 131.0(3) . . ?
C00F C00H C00W 108.9(3) . . ?
F1 F00I C01O 83.0(8) . . ?
F1 F00I F2 153.7(14) . . ?
F2 F00I C01O 72.7(10) . . ?
C00O C00J C00F 122.6(3) . . ?
C011 C00J C00F 124.5(3) . . ?
C011 C00J C00O 112.8(3) . . ?
O005 C00K C00P 109.1(2) . . ?
O009 C00K O005 122.0(3) . . ?
O009 C00K C00P 128.8(3) . . ?
C00E C00L S001 110.8(2) . . ?
C00E C00L C015 130.6(3) . . ?
C015 C00L S001 118.6(2) . . ?
O005 C00M H00M 108.6 . . ?
O005 C00M C00S 104.1(2) . . ?
O007 C00M O005 110.5(2) . . ?
O007 C00M H00M 108.6 . . ?
O007 C00M C00S 116.1(3) . . ?
C00S C00M H00M 108.6 . . ?
C00R C00N H00N 123.0 . . ?
C00T C00N H00N 123.0 . . ?
C00T C00N C00R 113.9(3) . . ?
C00J C00O H00O 122.9 . . ?
C016 C00O C00J 114.2(3) . . ?
C016 C00O H00O 122.9 . . ?
C00S C00P C00K 107.4(3) . . ?
C00S C00P C012 132.2(3) . . ?
C012 C00P C00K 120.4(3) . . ?
C00Y C00Q C00T 121.4(3) . . ?
C00Y C00Q C01H 117.0(3) . . ?
C01H C00Q C00T 121.6(3) . . ?
C00N C00R C00S 123.7(3) . . ?
C019 C00R C00N 112.8(3) . . ?
C019 C00R C00S 123.5(3) . . ?
C00P C00S C00M 109.7(2) . . ?
C00P C00S C00R 130.2(3) . . ?
C00R C00S C00M 120.1(3) . . ?
C00N C00T S003 109.9(2) . . ?
C00N C00T C00Q 129.9(3) . . ?
C00Q C00T S003 120.2(2) . . ?
C00Y C00U C01A 119.1(3) . . ?
C01F C00U C00Y 120.4(3) . . ?
C01F C00U C01A 120.6(3) . . ?
C00E C00V H00V 123.1 . . ?
C013 C00V C00E 113.8(3) . . ?
C013 C00V H00V 123.1 . . ?
O006 C00W C00H 103.9(2) . . ?
O00G C00W O006 112.2(3) . . ?
O00G C00W C00H 119.1(3) . . ?
O00H C00W O006 109.6(4) . . ?
O00H C00W C00H 118.2(5) . . ?
O006 C00X C00F 109.3(3) . . ?
O00A C00X O006 121.5(3) . . ?
O00A C00X C00F 129.3(3) . . ?
C00Q C00Y C00U 121.2(3) . . ?
C00Q C00Y H00Y 119.4 . . ?
C00U C00Y H00Y 119.4 . . ?
C010 C00Z H00Z 119.2 . . ?
C014 C00Z H00Z 119.2 . . ?
C014 C00Z C010 121.6(3) . . ?
C00Z C010 C016 121.1(3) . . ?
C01D C010 C00Z 117.3(3) . . ?
C01D C010 C016 121.6(3) . . ?
C00J C011 S002 110.3(2) . . ?
C00J C011 C01B 129.0(3) . . ?
C01B C011 S002 120.8(2) . . ?
C018 C012 C00P 122.3(3) . . ?
C01E C012 C00P 125.2(3) . . ?
C01E C012 C018 112.6(3) . . ?
C00V C013 S001 110.5(2) . . ?
C00V C013 C4 126.9(3) . . ?
C4 C013 S001 122.6(3) . . ?
C00Z C014 H014 120.2 . . ?
C00Z C014 C017 119.6(3) . . ?
C017 C014 H014 120.2 . . ?
C00L C015 H01A 109.5 . . ?
C00L C015 H01B 109.5 . . ?
C00L C015 H01C 109.5 . . ?
H01A C015 H01B 109.5 . . ?
H01A C015 H01C 109.5 . . ?
H01B C015 H01C 109.5 . . ?
C00O C016 S002 109.2(2) . . ?
C00O C016 C010 128.8(3) . . ?
C010 C016 S002 122.0(2) . . ?
C014 C017 C01O 120.3(3) . . ?
C01G C017 C014 119.4(3) . . ?
C01G C017 C01O 120.2(3) . . ?
C012 C018 H018 123.2 . . ?
C01I C018 C012 113.6(3) . . ?
C01I C018 H018 123.2 . . ?
C00R C019 S003 110.3(2) . . ?
C00R C019 C01N 130.0(3) . . ?
C01N C019 S003 119.6(2) . . ?
O008 C01A C00U 124.6(3) . . ?
O008 C01A H01I 117.7 . . ?
C00U C01A H01I 117.7 . . ?
C011 C01B H01D 109.5 . . ?
C011 C01B H01E 109.5 . . ?
C011 C01B H01F 109.5 . . ?
H01D C01B H01E 109.5 . . ?
H01D C01B H01F 109.5 . . ?
H01E C01B H01F 109.5 . . ?
C01T C01P H01P 121.2 . . ?
C01T C01P C4 117.7(12) . . ?
C4 C01P H01P 121.2 . . ?
C01P C01T H01T 121.7 . . ?
C01Y C01T C01P 116.6(12) . . ?
C01Y C01T H01T 121.7 . . ?
C01T C01Y H01Y 118.7 . . ?
C01T C01Y C01X 122.6(9) . . ?
C01X C01Y H01Y 118.7 . . ?
C01S C01X C01Y 121.7(11) . . ?
C01S C01X C025 114.0(11) . . ?
C025 C01X C01Y 124.3(10) . . ?
C01X C01S H01S 118.7 . . ?
C4 C01S C01X 122.7(14) . . ?
C4 C01S H01S 118.7 . . ?
C010 C01D H01G 119.2 . . ?
C01G C01D C010 121.6(3) . . ?
C01G C01D H01G 119.2 . . ?
C012 C01E S004 110.4(3) . . ?
C012 C01E C01M 129.3(3) . . ?
C01M C01E S004 120.2(3) . . ?
C00U C01F H01J 120.3 . . ?
C01K C01F C00U 119.3(3) . . ?
C01K C01F H01J 120.3 . . ?
C017 C01G H01H 119.7 . . ?
C01D C01G C017 120.5(3) . . ?
C01D C01G H01H 119.7 . . ?
C00Q C01H H01K 118.8 . . ?
C01K C01H C00Q 122.3(3) . . ?
C01K C01H H01K 118.8 . . ?
C018 C01I S004 110.2(3) . . ?
C018 C01I C01L 127.5(3) . . ?
C01L C01I S004 122.3(3) . . ?
C01F C01K C01H 119.8(3) . . ?
C01F C01K H01L 120.1 . . ?
C01H C01K H01L 120.1 . . ?
C01R C01L C01I 122.1(4) . . ?
C01R C01L C01Z 117.7(4) . . ?
C01Z C01L C01I 120.2(3) . . ?
C01E C01M H01M 109.5 . . ?
C01E C01M H01N 109.5 . . ?
C01E C01M H01O 109.5 . . ?
H01M C01M H01N 109.5 . . ?
H01M C01M H01O 109.5 . . ?
H01N C01M H01O 109.5 . . ?
C019 C01N H01R 109.5 . . ?
C019 C01N H01V 109.5 . . ?
C019 C01N H01W 109.5 . . ?
H01R C01N H01V 109.5 . . ?
H01R C01N H01W 109.5 . . ?
H01V C01N H01W 109.5 . . ?
F00C C01O F00D 101.4(4) . . ?
F00C C01O C017 112.4(3) . . ?
F00C C01O F1 81.5(6) . . ?
F00C C01O F2 134.8(6) . . ?
F00D C01O C017 112.1(4) . . ?
F00D C01O F1 132.1(5) . . ?
F00D C01O F2 64.9(9) . . ?
F00I C01O F00C 112.1(5) . . ?
F00I C01O F00D 103.7(5) . . ?
F00I C01O C017 114.1(4) . . ?
F00I C01O F1 37.1(5) . . ?
F00I C01O F2 42.6(8) . . ?
F1 C01O C017 110.5(5) . . ?
F2 C01O C017 112.6(6) . . ?
F2 C01O F1 79.2(10) . . ?
F8 C01O F00C 57(2) . . ?
F8 C01O F00D 45.1(19) . . ?
F8 C01O F00I 125.5(11) . . ?
F8 C01O C017 119.0(11) . . ?
F8 C01O F1 123.9(16) . . ?
F8 C01O F2 103.1(19) . . ?
C01L C01R H01X 119.4 . . ?
C01L C01R C01V 121.1(4) . . ?
C01V C01R H01X 119.4 . . ?
C01R C01V H01Z 119.8 . . ?
C01W C01V C01R 120.5(4) . . ?
C01W C01V H01Z 119.8 . . ?
C01V C01W C020 119.3(4) . . ?
C01V C01W C021 119.9(4) . . ?
C020 C01W C021 120.8(4) . . ?
C01L C01Z H01 119.5 . . ?
C020 C01Z C01L 121.0(4) . . ?
C020 C01Z H01 119.5 . . ?
C01W C020 C01Z 120.3(4) . . ?
C01W C020 H020 119.8 . . ?
C01Z C020 H020 119.8 . . ?
F00B C021 F01U 101.4(4) . . ?
F00B C021 C01W 116.3(4) . . ?
F01Q C021 F00B 113.2(6) . . ?
F01Q C021 F01U 99.4(5) . . ?
F01Q C021 C01W 115.3(4) . . ?
F01U C021 C01W 108.6(5) . . ?
C01X C025 H025 118.6 . . ?
O023 C025 C01X 122.8(9) . . ?
O023 C025 H025 118.6 . . ?
O0 C0 H0 117.0 . . ?
O0 C0 C2 126.0(5) . . ?
C2 C0 H0 117.0 . . ?
C013 C4 C01P 107.1(6) . . ?
C01S C4 C013 134.1(8) . . ?
C01S C4 C01P 118.7(9) . . ?
C1 C4 C013 121.9(3) . . ?
C1 C4 C01Q 120.0 . . ?
C01Q C4 C013 118.1(3) . . ?
C4 C1 H1 120.0 . . ?
C4 C1 C2 120.0 . . ?
C2 C1 H1 120.0 . . ?
C1 C2 C0 115.2(4) . . ?
C1 C2 C3 120.0 . . ?
C3 C2 C0 124.7(4) . . ?
C2 C3 H3 120.0 . . ?
C01U C3 C2 120.0 . . ?
C01U C3 H3 120.0 . . ?
C3 C01U H01U 120.0 . . ?
C3 C01U C01Q 120.0 . . ?
C01Q C01U H01U 120.0 . . ?
C4 C01Q H01Q 120.0 . . ?
C01U C01Q C4 120.0 . . ?
C01U C01Q H01Q 120.0 . . ?
F00I F1 C01O 59.9(7) . . ?
F00I F2 F00D 116.7(14) . . ?
F00I F2 C01O 64.8(9) . . ?
C01O F2 F00D 57.1(7) . . ?
F00D F8 F00C 145(3) . . ?
F00D F8 C01O 78(2) . . ?
C01O F8 F00C 68.9(19) . . ?

loop_
_geom_bond_atom_site_label_1
_geom_bond_atom_site_label_2
_geom_bond_distance
_geom_bond_site_symmetry_2
_geom_bond_publ_flag
S001 C00L 1.716(3) . ?
S001 C013 1.726(4) . ?
S002 C011 1.721(3) . ?
S002 C016 1.729(3) . ?
S003 C00T 1.734(3) . ?
S003 C019 1.721(3) . ?
S004 C01E 1.724(4) . ?
S004 C01I 1.720(4) . ?
O005 C00K 1.354(4) . ?
O005 C00M 1.455(3) . ?
O006 C00W 1.453(4) . ?
O006 C00X 1.360(4) . ?
O007 H007 0.8200 . ?
O007 C00M 1.359(4) . ?
O008 C01A 1.215(4) . ?
O009 C00K 1.210(4) . ?
O00A C00X 1.207(4) . ?
F00B C021 1.296(6) . ?
F00C C01O 1.323(5) . ?
F00C F8 1.19(4) . ?
F00D C01O 1.347(5) . ?
F00D F2 1.453(18) . ?
F00D F8 0.97(4) . ?
C00E C00H 1.462(4) . ?
C00E C00L 1.376(4) . ?
C00E C00V 1.440(4) . ?
C00F C00H 1.343(4) . ?
C00F C00J 1.472(4) . ?
C00F C00X 1.479(5) . ?
O00G C00W 1.346(4) . ?
C00H C00W 1.528(4) . ?
F00I C01O 1.288(6) . ?
F00I F1 0.897(12) . ?
F00I F2 0.963(17) . ?
C00J C00O 1.417(4) . ?
C00J C011 1.369(4) . ?
C00K C00P 1.490(4) . ?
C00L C015 1.494(4) . ?
C00M H00M 0.9800 . ?
C00M C00S 1.506(4) . ?
C00N H00N 0.9300 . ?
C00N C00R 1.425(4) . ?
C00N C00T 1.357(4) . ?
C00O H00O 0.9300 . ?
C00O C016 1.371(4) . ?
C00P C00S 1.342(4) . ?
C00P C012 1.464(5) . ?
C00Q C00T 1.473(4) . ?
C00Q C00Y 1.388(5) . ?
C00Q C01H 1.395(4) . ?
C00R C00S 1.471(4) . ?
C00R C019 1.371(5) . ?
C00U C00Y 1.392(4) . ?
C00U C01A 1.469(5) . ?
C00U C01F 1.392(4) . ?
C00V H00V 0.9300 . ?
C00V C013 1.351(5) . ?
C00W O00H 1.197(7) . ?
C00Y H00Y 0.9300 . ?
C00Z H00Z 0.9300 . ?
C00Z C010 1.395(5) . ?
C00Z C014 1.386(4) . ?
C010 C016 1.465(4) . ?
C010 C01D 1.393(4) . ?
C011 C01B 1.498(4) . ?
C012 C018 1.425(5) . ?
C012 C01E 1.379(4) . ?
C013 C4 1.499(4) . ?
C014 H014 0.9300 . ?
C014 C017 1.393(5) . ?
C015 H01A 0.9600 . ?
C015 H01B 0.9600 . ?
C015 H01C 0.9600 . ?
C017 C01G 1.377(5) . ?
C017 C01O 1.492(4) . ?
C018 H018 0.9300 . ?
C018 C01I 1.374(5) . ?
C019 C01N 1.497(5) . ?
C01A H01I 0.9300 . ?
C01B H01D 0.9600 . ?
C01B H01E 0.9600 . ?
C01B H01F 0.9600 . ?
C01P H01P 0.9300 . ?
C01P C01T 1.452(15) . ?
C01P C4 1.555(17) . ?
C01T H01T 0.9300 . ?
C01T C01Y 1.367(14) . ?
C01Y H01Y 0.9300 . ?
C01Y C01X 1.406(14) . ?
C01X C01S 1.355(16) . ?
C01X C025 1.404(12) . ?
C01S H01S 0.9300 . ?
C01S C4 1.290(16) . ?
C01D H01G 0.9300 . ?
C01D C01G 1.374(5) . ?
C01E C01M 1.490(5) . ?
C01F H01J 0.9300 . ?
C01F C01K 1.373(5) . ?
C01G H01H 0.9300 . ?
C01H H01K 0.9300 . ?
C01H C01K 1.388(5) . ?
C01I C01L 1.474(5) . ?
C01K H01L 0.9300 . ?
C01L C01R 1.381(5) . ?
C01L C01Z 1.393(6) . ?
C01M H01M 0.9600 . ?
C01M H01N 0.9600 . ?
C01M H01O 0.9600 . ?
C01N H01R 0.9600 . ?
C01N H01V 0.9600 . ?
C01N H01W 0.9600 . ?
C01O F1 1.478(12) . ?
C01O F2 1.360(14) . ?
C01O F8 1.15(2) . ?
F01Q C021 1.216(6) . ?
C01R H01X 0.9300 . ?
C01R C01V 1.386(6) . ?
F01U C021 1.413(7) . ?
C01V H01Z 0.9300 . ?
C01V C01W 1.373(6) . ?
C01W C020 1.375(6) . ?
C01W C021 1.470(6) . ?
C01Z H01 0.9300 . ?
C01Z C020 1.383(6) . ?
C020 H020 0.9300 . ?
O023 C025 1.227(9) . ?
C025 H025 0.9300 . ?
C0 H0 0.9300 . ?
C0 O0 1.215(6) . ?
C0 C2 1.418(7) . ?
C4 C1 1.3900 . ?
C4 C01Q 1.3900 . ?
C1 H1 0.9300 . ?
C1 C2 1.3900 . ?
C2 C3 1.3900 . ?
C3 H3 0.9300 . ?
C3 C01U 1.3900 . ?
C01U H01U 0.9300 . ?
C01U C01Q 1.3900 . ?
C01Q H01Q 0.9300 . ?

loop_
_geom_torsion_atom_site_label_1
_geom_torsion_atom_site_label_2
_geom_torsion_atom_site_label_3
_geom_torsion_atom_site_label_4
_geom_torsion
_geom_torsion_site_symmetry_1
_geom_torsion_site_symmetry_2
_geom_torsion_site_symmetry_3
_geom_torsion_site_symmetry_4
_geom_torsion_publ_flag
S001 C013 C4 C01P -7.5(6) . . . . ?
S001 C013 C4 C01S 174.3(9) . . . . ?
S001 C013 C4 C1 -1.5(4) . . . . ?
S001 C013 C4 C01Q 179.5(2) . . . . ?
S004 C01I C01L C01R 15.1(5) . . . . ?
S004 C01I C01L C01Z -163.9(3) . . . . ?
O005 C00K C00P C00S 0.0(4) . . . . ?
O005 C00K C00P C012 179.5(3) . . . . ?
O005 C00M C00S C00P -3.8(3) . . . . ?
O005 C00M C00S C00R 175.6(3) . . . . ?
O007 C00M C00S C00P -125.4(3) . . . . ?
O007 C00M C00S C00R 53.9(4) . . . . ?
O009 C00K C00P C00S -177.7(4) . . . . ?
O009 C00K C00P C012 1.8(5) . . . . ?
F00C C01O F1 F00I -146.0(7) . . . . ?
F00C C01O F2 F00D -81.0(11) . . . . ?
F00C C01O F2 F00I 72.6(14) . . . . ?
F00C C01O F8 F00D 167.7(18) . . . . ?
F00D C01O F1 F00I -48.3(11) . . . . ?
F00D C01O F2 F00I 153.6(9) . . . . ?
F00D C01O F8 F00C -167.7(18) . . . . ?
C00E C00H C00W O006 -178.7(3) . . . . ?
C00E C00H C00W O00G 55.6(5) . . . . ?
C00E C00H C00W O00H -57.0(6) . . . . ?
C00E C00V C013 S001 0.3(4) . . . . ?
C00E C00V C013 C4 -178.3(3) . . . . ?
C00F C00H C00W O006 -0.4(4) . . . . ?
C00F C00H C00W O00G -126.1(3) . . . . ?
C00F C00H C00W O00H 121.3(5) . . . . ?
C00F C00J C00O C016 -177.4(3) . . . . ?
C00F C00J C011 S002 177.7(3) . . . . ?
C00F C00J C011 C01B -3.3(6) . . . . ?
C00H C00E C00L S001 -177.4(3) . . . . ?
C00H C00E C00L C015 -0.5(6) . . . . ?
C00H C00E C00V C013 177.1(3) . . . . ?
C00H C00F C00J C00O 127.2(4) . . . . ?
C00H C00F C00J C011 -52.4(5) . . . . ?
C00H C00F C00X O006 1.8(4) . . . . ?
C00H C00F C00X O00A -178.6(4) . . . . ?
F00I C01O F2 F00D -153.6(9) . . . . ?
F00I C01O F8 F00C -95.1(18) . . . . ?
F00I C01O F8 F00D 73(2) . . . . ?
C00J C00F C00H C00E -3.6(6) . . . . ?
C00J C00F C00H C00W 178.3(3) . . . . ?
C00J C00F C00X O006 -177.4(3) . . . . ?
C00J C00F C00X O00A 2.1(6) . . . . ?
C00J C00O C016 S002 -1.5(4) . . . . ?
C00J C00O C016 C010 177.6(3) . . . . ?
C00K O005 C00M O007 129.1(3) . . . . ?
C00K O005 C00M C00S 3.7(3) . . . . ?
C00K C00P C00S C00M 2.4(4) . . . . ?
C00K C00P C00S C00R -176.9(3) . . . . ?
C00K C00P C012 C018 46.4(5) . . . . ?
C00K C00P C012 C01E -133.5(3) . . . . ?
C00L S001 C013 C00V -0.5(3) . . . . ?
C00L S001 C013 C4 178.2(3) . . . . ?
C00L C00E C00H C00F -38.3(5) . . . . ?
C00L C00E C00H C00W 139.7(3) . . . . ?
C00L C00E C00V C013 0.2(4) . . . . ?
C00M O005 C00K O009 175.4(3) . . . . ?
C00M O005 C00K C00P -2.5(3) . . . . ?
C00N C00R C00S C00M 45.3(5) . . . . ?
C00N C00R C00S C00P -135.6(4) . . . . ?
C00N C00R C019 S003 0.6(4) . . . . ?
C00N C00R C019 C01N -177.3(4) . . . . ?
C00O C00J C011 S002 -1.9(4) . . . . ?
C00O C00J C011 C01B 177.1(3) . . . . ?
C00P C012 C018 C01I 178.5(3) . . . . ?
C00P C012 C01E S004 -179.6(3) . . . . ?
C00P C012 C01E C01M 0.2(6) . . . . ?
C00Q C01H C01K C01F 0.1(7) . . . . ?
C00R C00N C00T S003 1.2(4) . . . . ?
C00R C00N C00T C00Q -179.2(3) . . . . ?
C00S C00P C012 C018 -134.3(4) . . . . ?
C00S C00P C012 C01E 45.8(6) . . . . ?
C00S C00R C019 S003 179.6(3) . . . . ?
C00S C00R C019 C01N 1.7(6) . . . . ?
C00T S003 C019 C00R 0.1(3) . . . . ?
C00T S003 C019 C01N 178.2(3) . . . . ?
C00T C00N C00R C00S 179.8(3) . . . . ?
C00T C00N C00R C019 -1.2(4) . . . . ?
C00T C00Q C00Y C00U -179.8(3) . . . . ?
C00T C00Q C01H C01K 179.6(4) . . . . ?
C00U C01F C01K C01H -0.9(6) . . . . ?
C00V C00E C00H C00F 145.2(3) . . . . ?
C00V C00E C00H C00W -36.9(5) . . . . ?
C00V C00E C00L S001 -0.5(3) . . . . ?
C00V C00E C00L C015 176.4(3) . . . . ?
C00V C013 C4 C01P 170.9(6) . . . . ?
C00V C013 C4 C01S -7.3(11) . . . . ?
C00V C013 C4 C1 177.0(3) . . . . ?
C00V C013 C4 C01Q -2.0(5) . . . . ?
C00W O006 C00X O00A 178.3(3) . . . . ?
C00W O006 C00X C00F -2.1(4) . . . . ?
C00X O006 C00W O00G 131.5(3) . . . . ?
C00X O006 C00W C00H 1.5(3) . . . . ?
C00X O006 C00W O00H -125.7(5) . . . . ?
C00X C00F C00H C00E 177.3(3) . . . . ?
C00X C00F C00H C00W -0.8(4) . . . . ?
C00X C00F C00J C00O -53.8(4) . . . . ?
C00X C00F C00J C011 126.7(4) . . . . ?
C00Y C00Q C00T S003 -175.9(3) . . . . ?
C00Y C00Q C00T C00N 4.5(6) . . . . ?
C00Y C00Q C01H C01K 0.9(6) . . . . ?
C00Y C00U C01A O008 177.2(4) . . . . ?
C00Y C00U C01F C01K 0.7(6) . . . . ?
C00Z C010 C016 S002 -178.6(3) . . . . ?
C00Z C010 C016 C00O 2.4(6) . . . . ?
C00Z C010 C01D C01G -0.2(6) . . . . ?
C00Z C014 C017 C01G 0.1(5) . . . . ?
C00Z C014 C017 C01O 176.6(3) . . . . ?
C010 C00Z C014 C017 -0.4(6) . . . . ?
C010 C01D C01G C017 -0.1(6) . . . . ?
C011 S002 C016 C00O 0.3(3) . . . . ?
C011 S002 C016 C010 -178.9(3) . . . . ?
C011 C00J C00O C016 2.3(4) . . . . ?
C012 C00P C00S C00M -177.0(3) . . . . ?
C012 C00P C00S C00R 3.8(6) . . . . ?
C012 C018 C01I S004 1.9(4) . . . . ?
C012 C018 C01I C01L -177.1(3) . . . . ?
C013 S001 C00L C00E 0.6(3) . . . . ?
C013 S001 C00L C015 -176.7(3) . . . . ?
C013 C4 C1 C2 -179.0(3) . . . . ?
C013 C4 C01Q C01U 179.0(3) . . . . ?
C014 C00Z C010 C016 -179.4(3) . . . . ?
C014 C00Z C010 C01D 0.4(5) . . . . ?
C014 C017 C01G C01D 0.2(6) . . . . ?
C014 C017 C01O F00C -88.8(5) . . . . ?
C014 C017 C01O F00D 157.7(4) . . . . ?
C014 C017 C01O F00I 40.2(7) . . . . ?
C014 C017 C01O F1 0.2(8) . . . . ?
C014 C017 C01O F2 86.8(10) . . . . ?
C014 C017 C01O F8 -152(2) . . . . ?
C016 S002 C011 C00J 1.0(3) . . . . ?
C016 S002 C011 C01B -178.1(3) . . . . ?
C016 C010 C01D C01G 179.7(4) . . . . ?
C017 C01O F1 F00I 103.2(7) . . . . ?
C017 C01O F2 F00D 104.8(5) . . . . ?
C017 C01O F2 F00I -101.6(7) . . . . ?
C017 C01O F8 F00C 99.2(13) . . . . ?
C017 C01O F8 F00D -93.1(14) . . . . ?
C018 C012 C01E S004 0.6(4) . . . . ?
C018 C012 C01E C01M -179.7(4) . . . . ?
C018 C01I C01L C01R -166.0(4) . . . . ?
C018 C01I C01L C01Z 14.9(6) . . . . ?
C019 S003 C00T C00N -0.7(3) . . . . ?
C019 S003 C00T C00Q 179.6(3) . . . . ?
C019 C00R C00S C00M -133.6(3) . . . . ?
C019 C00R C00S C00P 45.5(5) . . . . ?
C01A C00U C00Y C00Q -179.3(3) . . . . ?
C01A C00U C01F C01K -179.7(4) . . . . ?
C01P C01T C01Y C01X -1.2(15) . . . . ?
C01T C01P C4 C013 -179.8(7) . . . . ?
C01T C01P C4 C01S -1.2(13) . . . . ?
C01T C01Y C01X C01S -0.3(16) . . . . ?
C01T C01Y C01X C025 177.2(10) . . . . ?
C01Y C01X C01S C4 1.1(16) . . . . ?
C01Y C01X C025 O023 -3.0(15) . . . . ?
C01X C01S C4 C013 177.8(6) . . . . ?
C01X C01S C4 C01P -0.2(15) . . . . ?
C01S C01X C025 O023 174.6(9) . . . . ?
C01D C010 C016 S002 1.5(5) . . . . ?
C01D C010 C016 C00O -177.4(4) . . . . ?
C01E S004 C01I C018 -1.3(3) . . . . ?
C01E S004 C01I C01L 177.7(3) . . . . ?
C01E C012 C018 C01I -1.6(4) . . . . ?
C01F C00U C00Y C00Q 0.3(5) . . . . ?
C01F C00U C01A O008 -2.4(6) . . . . ?
C01G C017 C01O F00C 87.7(5) . . . . ?
C01G C017 C01O F00D -25.8(6) . . . . ?
C01G C017 C01O F00I -143.3(6) . . . . ?
C01G C017 C01O F1 176.7(7) . . . . ?
C01G C017 C01O F2 -96.7(10) . . . . ?
C01G C017 C01O F8 24(2) . . . . ?
C01H C00Q C00T S003 5.5(5) . . . . ?
C01H C00Q C00T C00N -174.1(4) . . . . ?
C01H C00Q C00Y C00U -1.0(5) . . . . ?
C01I S004 C01E C012 0.4(3) . . . . ?
C01I S004 C01E C01M -179.3(3) . . . . ?
C01I C01L C01R C01V 178.8(4) . . . . ?
C01I C01L C01Z C020 -178.7(4) . . . . ?
C01L C01R C01V C01W -0.1(7) . . . . ?
C01L C01Z C020 C01W -0.2(8) . . . . ?
C01O F00C F8 F00D -21(3) . . . . ?
C01O F00D F2 F00I -26.7(8) . . . . ?
C01O F00D F8 F00C 20(3) . . . . ?
C01O F00I F2 F00D 24.7(7) . . . . ?
C01O C017 C01G C01D -176.4(4) . . . . ?
C01R C01L C01Z C020 2.3(7) . . . . ?
C01R C01V C01W C020 2.2(7) . . . . ?
C01R C01V C01W C021 -177.3(5) . . . . ?
C01V C01W C020 C01Z -2.1(8) . . . . ?
C01V C01W C021 F00B 168.3(5) . . . . ?
C01V C01W C021 F01Q -55.7(9) . . . . ?
C01V C01W C021 F01U 54.7(6) . . . . ?
C01Z C01L C01R C01V -2.1(6) . . . . ?
C020 C01W C021 F00B -11.3(8) . . . . ?
C020 C01W C021 F01Q 124.8(7) . . . . ?
C020 C01W C021 F01U -124.8(5) . . . . ?
C021 C01W C020 C01Z 177.5(5) . . . . ?
C025 C01X C01S C4 -176.7(10) . . . . ?
C0 C2 C3 C01U -177.9(5) . . . . ?
O0 C0 C2 C1 175.5(5) . . . . ?
O0 C0 C2 C3 -6.5(8) . . . . ?
C4 C01P C01T C01Y 1.9(13) . . . . ?
C4 C1 C2 C0 178.1(5) . . . . ?
C4 C1 C2 C3 0.0 . . . . ?
C1 C4 C01Q C01U 0.0 . . . . ?
C1 C2 C3 C01U 0.0 . . . . ?
C2 C3 C01U C01Q 0.0 . . . . ?
C3 C01U C01Q C4 0.0 . . . . ?
C01Q C4 C1 C2 0.0 . . . . ?
F1 F00I C01O F00C 36.7(8) . . . . ?
F1 F00I C01O F00D 145.2(7) . . . . ?
F1 F00I C01O C017 -92.6(8) . . . . ?
F1 F00I C01O F2 169.7(11) . . . . ?
F1 F00I C01O F8 101(3) . . . . ?
F1 F00I F2 F00D 1(3) . . . . ?
F1 F00I F2 C01O -24(2) . . . . ?
F1 C01O F2 F00D -147.3(6) . . . . ?
F1 C01O F2 F00I 6.3(7) . . . . ?
F1 C01O F8 F00C -49.7(18) . . . . ?
F1 C01O F8 F00D 118.0(18) . . . . ?
F2 F00D C01O F00C 134.4(7) . . . . ?
F2 F00D C01O F00I 18.0(7) . . . . ?
F2 F00D C01O C017 -105.5(7) . . . . ?
F2 F00D C01O F1 45.6(11) . . . . ?
F2 F00D C01O F8 144.9(17) . . . . ?
F2 F00D F8 F00C -10(4) . . . . ?
F2 F00D F8 C01O -30.6(12) . . . . ?
F2 F00I C01O F00C -133.1(9) . . . . ?
F2 F00I C01O F00D -24.5(9) . . . . ?
F2 F00I C01O C017 97.7(9) . . . . ?
F2 F00I C01O F1 -169.7(11) . . . . ?
F2 F00I C01O F8 -69(3) . . . . ?
F2 F00I F1 C01O 23(2) . . . . ?
F2 C01O F1 F00I -7.1(8) . . . . ?
F2 C01O F8 F00C -135.4(10) . . . . ?
F2 C01O F8 F00D 32.3(16) . . . . ?
F8 F00C C01O F00D 8.9(13) . . . . ?
F8 F00C C01O F00I 118.9(13) . . . . ?
F8 F00C C01O C017 -111.0(13) . . . . ?
F8 F00C C01O F1 140.2(13) . . . . ?
F8 F00C C01O F2 74.7(18) . . . . ?
F8 F00D C01O F00C -10.5(16) . . . . ?
F8 F00D C01O F00I -126.9(16) . . . . ?
F8 F00D C01O C017 109.6(16) . . . . ?
F8 F00D C01O F1 -99.3(18) . . . . ?
F8 F00D C01O F2 -144.9(17) . . . . ?
F8 F00D F2 F00I 3.3(17) . . . . ?
F8 F00D F2 C01O 30.0(13) . . . . ?
F8 C01O F1 F00I -106(2) . . . . ?
F8 C01O F2 F00D -24.7(16) . . . . ?
F8 C01O F2 F00I 128.9(18) . . . . ?

loop_
_smtbx_masks_void_nr
_smtbx_masks_void_average_x
_smtbx_masks_void_average_y
_smtbx_masks_void_average_z
_smtbx_masks_void_volume
_smtbx_masks_void_count_electrons
_smtbx_masks_void_content
1 -0.227 0.000 0.000 337.6 69.0 ?
